data_1506018
loop_
_publ_author_name
'Nii, Keiji'
'Tagami, Keiko'
'Matsuoka, Keisuke'
'Munakata, Tatsuo'
'Ooi, Takashi'
'Kusumi, Takenori'

_publ_section_title
;
 Unusual transannular cyclization products of sarcophytoxide, a
 14-membered marine cembranoid: anomalous stereochemistry of
 epoxide-ketone rearrangement.
;
_journal_issue 14
_journal_name_full 'Organic letters'
_journal_page_first 2957
_journal_page_last 2960
_journal_paper_doi 10.1021/ol0608404
_journal_volume 8
_journal_year 2006
_chemical_absolute_configuration syn
_chemical_formula_moiety 'C30 H37 F3 O3 '
_chemical_formula_sum 'C30 H37 F3 O3'
_chemical_formula_weight 502.62
_chemical_melting_point 369
_chemical_name_common
;
3,3,3-trifluoro-2-methoxy-2-phenyl-propionic acid 1-isopropyl-4,7,11-trimethyl-
5,6,7,8,9,10-hexahydro-benzocyclodecen-8-yl ester 
;
_space_group_IT_number 4
_symmetry_cell_setting monoclinic
_symmetry_Int_Tables_number 4
_symmetry_space_group_name_Hall 'P 2yb'
_symmetry_space_group_name_H-M 'P 1 21 1'
_cell_angle_alpha 90
_cell_angle_beta 105.59(3)
_cell_angle_gamma 90
_cell_formula_units_Z 2
_cell_length_a 10.863(4)
_cell_length_b 8.753(3)
_cell_length_c 14.460(5)
_cell_measurement_reflns_used 8905
_cell_measurement_temperature 173.1
_cell_measurement_theta_max 27.5
_cell_measurement_theta_min 3.0
_cell_volume 1324.3(8)
_computing_cell_refinement PROCESS-AUTO
_computing_data_collection PROCESS-AUTO
_computing_data_reduction CrystalStructure
_computing_publication_material 'CrystalStructure 3.6.0'
_computing_structure_refinement CRYSTALS
_computing_structure_solution SIR97
_diffrn_detector_area_resol_mean 10.00
_diffrn_measured_fraction_theta_full 0.9963
_diffrn_measured_fraction_theta_max 0.9963
_diffrn_measurement_device_type 'Rigaku RAXIS-RAPID'
_diffrn_measurement_method \w
_diffrn_radiation_type 'Mo K\a'
_diffrn_radiation_wavelength 0.7107
_diffrn_reflns_av_R_equivalents 0.100
_diffrn_reflns_limit_h_max 14
_diffrn_reflns_limit_h_min -14
_diffrn_reflns_limit_k_max 11
_diffrn_reflns_limit_k_min -11
_diffrn_reflns_limit_l_max 18
_diffrn_reflns_limit_l_min -18
_diffrn_reflns_number 13145
_diffrn_reflns_theta_full 27.48
_diffrn_reflns_theta_max 27.48
_exptl_absorpt_coefficient_mu 0.094
_exptl_absorpt_correction_type none
_exptl_crystal_colour colorless
_exptl_crystal_density_diffrn 1.260
_exptl_crystal_density_method 'not measured'
_exptl_crystal_description needle
_exptl_crystal_F_000 536.00
_exptl_crystal_size_max 0.30
_exptl_crystal_size_mid 0.05
_exptl_crystal_size_min 0.05
_refine_diff_density_max 0.64
_refine_diff_density_min -0.61
_refine_ls_extinction_method none
_refine_ls_goodness_of_fit_ref 1.013
_refine_ls_hydrogen_treatment refall
_refine_ls_number_parameters 362
_refine_ls_number_reflns 3223
_refine_ls_R_factor_gt 0.0320
_refine_ls_shift/su_max 0.0000
_refine_ls_structure_factor_coef Fsqd
_refine_ls_weighting_details 'w = 1/[0.2980\s(Fo^2^)]/(4Fo^2^)'
_refine_ls_weighting_scheme calc
_refine_ls_wR_factor_ref 0.0430
_reflns_number_gt 1254
_reflns_number_total 3223
_reflns_threshold_expression F^2^>2.0\s(F^2^)
_cod_data_source_file ol0608404si20060407_025358.cif
_cod_data_source_block '_compound10'
_cod_depositor_comments
;
The following automatic conversions were performed:

'_chemical_absolute_configuration' value 'syn ' changed to 'syn'
according to /home/saulius/struct/CIF-dictionaries/cif_core.dic
dictionary named 'cif_core.dic' version 2.4.1 from 2010-06-29.

Automatic conversion script
Id: cif_fix_values 1715 2011-07-08 13:25:40Z adriana 
;
_cod_original_formula_sum 'C30 H37 F3 O3 '
_cod_database_code 1506018

loop_
_symmetry_equiv_pos_site_id
_symmetry_equiv_pos_as_xyz
1 +X,+Y,+Z
2 -X,1/2+Y,-Z

loop_
_atom_site_label
_atom_site_type_symbol
_atom_site_fract_x
_atom_site_fract_y
_atom_site_fract_z
_atom_site_U_iso_or_equiv
_atom_site_adp_type
_atom_site_occupancy
_atom_site_symmetry_multiplicity
_atom_site_calc_flag
_atom_site_refinement_flags
F(1) F 0.8012(2) 0.4259(3) 0.7438(1) 0.0464(7) Uani 1.00 1 d .
F(2) F 0.7278(2) 0.2018(3) 0.7600(1) 0.0571(8) Uani 1.00 1 d .
F(3) F 0.8519(2) 0.3149(3) 0.8821(1) 0.0537(7) Uani 1.00 1 d .
O(1) O 0.5349(2) 0.4590(3) 0.6568(1) 0.0421(8) Uani 1.00 1 d .
O(2) O 0.4383(2) 0.3010(3) 0.7382(1) 0.0315(7) Uani 1.00 1 d .
O(3) O 0.6188(2) 0.3123(3) 0.8979(1) 0.0398(8) Uani 1.00 1 d .
C(7) C 0.5301(3) 0.3941(4) 0.7282(2) 0.033(1) Uani 1.00 1 d .
C(8) C 0.6602(3) 0.5767(5) 0.8563(2) 0.030(1) Uani 1.00 1 d .
C(9) C 0.2592(3) 0.2841(4) 0.4285(2) 0.027(1) Uani 1.00 1 d .
C(10) C 0.2182(3) 0.2461(4) 0.6984(2) 0.029(1) Uani 1.00 1 d .
C(11) C -0.0360(3) 0.2883(4) 0.4541(2) 0.028(1) Uani 1.00 1 d .
C(12) C 0.2768(3) 0.1413(4) 0.4881(2) 0.033(1) Uani 1.00 1 d .
C(13) C -0.2204(3) 0.2418(4) 0.5286(2) 0.047(1) Uani 1.00 1 d .
C(14) C 0.3652(3) 0.1536(4) 0.5915(2) 0.031(1) Uani 1.00 1 d .
C(15) C 0.1462(3) 0.3348(4) 0.3777(2) 0.031(1) Uani 1.00 1 d .
C(16) C 0.0143(3) 0.2793(4) 0.3740(2) 0.029(1) Uani 1.00 1 d .
C(17) C 0.0463(3) 0.3460(4) 0.5497(2) 0.031(1) Uani 1.00 1 d .
C(18) C 0.3280(3) 0.2774(4) 0.6530(2) 0.027(1) Uani 1.00 1 d .
C(19) C 0.0892(3) 0.2173(4) 0.6247(2) 0.030(1) Uani 1.00 1 d .
C(20) C -0.1621(3) 0.2429(4) 0.4450(2) 0.032(1) Uani 1.00 1 d .
C(21) C -0.0618(3) 0.2253(4) 0.2857(2) 0.031(1) Uani 1.00 1 d .
C(22) C 0.5948(3) 0.6991(5) 0.8064(3) 0.044(1) Uani 1.00 1 d .
C(23) C -0.2371(3) 0.1944(4) 0.3561(3) 0.040(1) Uani 1.00 1 d .
C(24) C -0.1884(3) 0.1864(4) 0.2787(3) 0.040(1) Uani 1.00 1 d .
C(25) C 0.3806(3) 0.3602(4) 0.4215(2) 0.042(1) Uani 1.00 1 d .
C(26) C 0.7086(4) 0.8755(5) 0.9245(3) 0.050(1) Uani 1.00 1 d .
C(27) C 0.2477(3) 0.1119(4) 0.7696(2) 0.043(1) Uani 1.00 1 d .
C(28) C 0.7747(4) 0.7566(5) 0.9749(3) 0.053(1) Uani 1.00 1 d .
C(29) C 0.7527(4) 0.6070(4) 0.9424(3) 0.045(1) Uani 1.00 1 d .
C(30) C 0.7555(4) 0.3384(5) 0.8023(3) 0.043(1) Uani 1.00 1 d .
C(31) C 0.6369(3) 0.4102(4) 0.8246(2) 0.033(1) Uani 1.00 1 d .
C(32) C 0.5263(3) 0.3579(4) 0.9457(2) 0.057(1) Uani 1.00 1 d .
C(33) C -0.0110(3) 0.2175(5) 0.1978(2) 0.042(1) Uani 1.00 1 d .
C(34) C 0.6168(4) 0.8463(5) 0.8408(3) 0.052(1) Uani 1.00 1 d .
C(35) C -0.0669(3) 0.0861(5) 0.1297(3) 0.078(2) Uani 1.00 1 d .
C(36) C -0.0331(4) 0.3658(5) 0.1409(2) 0.065(2) Uani 1.00 1 d .
H(1) H 0.2087 0.3350 0.7335 0.034 Uiso 1.00 1 c R
H(2) H 0.1946 0.1109 0.4924 0.038 Uiso 1.00 1 c R
H(3) H 0.3108 0.0647 0.4554 0.038 Uiso 1.00 1 c R
H(4) H 0.3634 0.0580 0.6222 0.037 Uiso 1.00 1 c R
H(5) H 0.4496 0.1738 0.5876 0.037 Uiso 1.00 1 c R
H(6) H 0.1491 0.4202 0.3378 0.036 Uiso 1.00 1 c R
H(7) H 0.1197 0.3949 0.5397 0.037 Uiso 1.00 1 c R
H(8) H -0.0020 0.4177 0.5748 0.038 Uiso 1.00 1 c R
H(9) H 0.3105 0.3694 0.6169 0.031 Uiso 1.00 1 c R
H(10) H 0.0960 0.1260 0.5908 0.038 Uiso 1.00 1 c R
H(11) H 0.0260 0.2045 0.6584 0.038 Uiso 1.00 1 c R
H(12) H 0.5309 0.6814 0.7480 0.050 Uiso 1.00 1 c R
H(13) H -0.3234 0.1659 0.3497 0.046 Uiso 1.00 1 c R
H(14) H -0.2422 0.1525 0.2190 0.042 Uiso 1.00 1 c R
H(15) H 0.7244 0.9773 0.9474 0.062 Uiso 1.00 1 c R
H(16) H 0.8376 0.7760 1.0335 0.060 Uiso 1.00 1 c R
H(17) H 0.7994 0.5253 0.9787 0.051 Uiso 1.00 1 c R
H(18) H 0.0788 0.2025 0.2195 0.047 Uiso 1.00 1 c R
H(19) H 0.5700 0.9284 0.8048 0.060 Uiso 1.00 1 c R
H(20) H 0.3274 0.1291 0.8154 0.051 Uiso 1.00 1 c R
H(21) H 0.1823 0.1039 0.8017 0.051 Uiso 1.00 1 c R
H(22) H 0.2517 0.0192 0.7363 0.051 Uiso 1.00 1 c R
H(23) H -0.0011 0.3567 0.0862 0.080 Uiso 1.00 1 c R
H(24) H -0.1220 0.3879 0.1210 0.080 Uiso 1.00 1 c R
H(25) H 0.0098 0.4466 0.1807 0.080 Uiso 1.00 1 c R
H(26) H 0.5207 0.2841 0.9926 0.069 Uiso 1.00 1 c R
H(27) H 0.5508 0.4535 0.9761 0.069 Uiso 1.00 1 c R
H(28) H 0.4451 0.3683 0.9007 0.068 Uiso 1.00 1 c R
H(29) H 0.4313 0.2888 0.3985 0.051 Uiso 1.00 1 c R
H(30) H 0.3597 0.4437 0.3781 0.051 Uiso 1.00 1 c R
H(31) H 0.4266 0.3961 0.4831 0.050 Uiso 1.00 1 c R
H(32) H -0.3081 0.2691 0.5075 0.055 Uiso 1.00 1 c R
H(33) H -0.2125 0.1425 0.5560 0.055 Uiso 1.00 1 c R
H(34) H -0.1768 0.3125 0.5760 0.055 Uiso 1.00 1 c R
H(35) H -0.0642 -0.0034 0.1674 0.089 Uiso 1.00 1 c R
H(36) H -0.1529 0.1081 0.0962 0.089 Uiso 1.00 1 c R
H(37) H -0.0182 0.0702 0.0849 0.089 Uiso 1.00 1 c R

loop_
_atom_site_aniso_label
_atom_site_aniso_U_11
_atom_site_aniso_U_22
_atom_site_aniso_U_33
_atom_site_aniso_U_12
_atom_site_aniso_U_13
_atom_site_aniso_U_23
F(1) 0.040(1) 0.056(2) 0.046(1) -0.013(1) 0.016(1) -0.005(1)
F(2) 0.055(1) 0.044(2) 0.071(2) -0.005(1) 0.015(1) -0.012(1)
F(3) 0.038(1) 0.065(2) 0.049(1) 0.004(1) -0.004(1) 0.002(1)
O(1) 0.044(2) 0.057(2) 0.023(1) -0.024(2) 0.005(1) 0.004(1)
O(2) 0.030(1) 0.035(2) 0.027(1) -0.013(1) 0.003(1) 0.002(1)
O(3) 0.042(1) 0.048(2) 0.028(1) -0.011(1) 0.006(1) 0.007(1)
C(7) 0.032(2) 0.036(3) 0.029(2) -0.005(2) 0.003(2) -0.006(2)
C(8) 0.030(2) 0.042(3) 0.018(2) -0.011(2) 0.007(2) -0.000(2)
C(9) 0.033(2) 0.025(2) 0.024(2) -0.002(2) 0.007(2) -0.006(2)
C(10) 0.031(2) 0.024(3) 0.031(2) -0.005(2) 0.010(2) -0.000(2)
C(11) 0.028(2) 0.019(2) 0.036(2) -0.000(2) 0.006(2) -0.005(2)
C(12) 0.031(2) 0.031(2) 0.034(2) 0.002(2) 0.007(2) -0.012(2)
C(13) 0.031(2) 0.034(3) 0.073(3) 0.003(2) 0.009(2) 0.016(2)
C(14) 0.023(2) 0.036(3) 0.033(2) -0.003(2) 0.006(2) -0.003(2)
C(15) 0.036(2) 0.028(2) 0.027(2) -0.001(2) 0.007(2) -0.001(2)
C(16) 0.026(2) 0.020(2) 0.036(2) 0.003(2) -0.002(2) 0.000(2)
C(17) 0.032(2) 0.026(2) 0.035(2) 0.001(2) 0.012(2) -0.006(2)
C(18) 0.027(2) 0.027(2) 0.026(2) -0.009(2) 0.003(2) 0.000(2)
C(19) 0.030(2) 0.030(2) 0.034(2) -0.004(2) 0.015(2) -0.000(2)
C(20) 0.028(2) 0.024(3) 0.043(2) 0.002(2) 0.008(2) 0.004(2)
C(21) 0.034(2) 0.018(2) 0.035(2) 0.011(2) 0.001(2) -0.006(2)
C(22) 0.049(2) 0.043(3) 0.032(2) -0.005(2) -0.004(2) -0.003(2)
C(23) 0.028(2) 0.025(3) 0.062(3) -0.002(2) 0.005(2) 0.001(2)
C(24) 0.031(2) 0.029(3) 0.045(3) 0.007(2) -0.012(2) -0.006(2)
C(25) 0.037(2) 0.048(3) 0.041(2) -0.003(2) 0.012(2) -0.006(2)
C(26) 0.070(3) 0.040(3) 0.044(3) -0.015(3) 0.022(2) -0.012(2)
C(27) 0.040(2) 0.048(3) 0.041(2) -0.014(2) 0.008(2) 0.011(2)
C(28) 0.070(3) 0.053(4) 0.028(2) -0.014(3) -0.003(2) -0.009(2)
C(29) 0.052(3) 0.044(3) 0.031(2) -0.006(2) -0.001(2) -0.001(2)
C(30) 0.045(3) 0.036(3) 0.045(3) -0.009(2) 0.007(2) -0.003(2)
C(31) 0.034(2) 0.041(3) 0.022(2) -0.009(2) 0.004(2) 0.000(2)
C(32) 0.073(3) 0.061(4) 0.037(2) -0.020(3) 0.017(2) 0.001(2)
C(33) 0.032(2) 0.044(3) 0.042(2) 0.016(2) -0.007(2) -0.012(2)
C(34) 0.067(3) 0.041(3) 0.043(3) 0.001(3) 0.005(2) 0.000(2)
C(35) 0.045(3) 0.104(4) 0.072(3) 0.018(3) -0.007(2) -0.061(3)
C(36) 0.081(3) 0.080(4) 0.040(3) 0.044(3) 0.024(2) 0.012(3)

loop_
_atom_type_symbol
_atom_type_description
_atom_type_scat_dispersion_real
_atom_type_scat_dispersion_imag
_atom_type_scat_source
C C 0.003 0.002
;
International Tables for Crystallography
(1992, Vol. C, Tables 4.2.6.8 and 6.1.1.4)
;
H H 0.000 0.000
;
International Tables for Crystallography
(1992, Vol. C, Table 6.1.1.4)
;
O O 0.011 0.006
;
International Tables for Crystallography
(1992, Vol. C, Tables 4.2.6.8 and 6.1.1.4)
;
F F 0.017 0.010
;
International Tables for Crystallography
(1992, Vol. C, Tables 4.2.6.8 and 6.1.1.4)
;

loop_
_geom_angle_atom_site_label_1
_geom_angle_atom_site_label_2
_geom_angle_atom_site_label_3
_geom_angle
F(1) C(30) F(2) 107.4(3)
F(1) C(30) F(3) 107.1(3)
F(1) C(30) C(31) 111.9(3)
F(2) C(30) F(3) 106.4(3)
F(2) C(30) C(31) 111.2(3)
F(3) C(30) C(31) 112.5(3)
O(1) C(7) C(31) 122.3(3)
O(1) C(7) O(2) 126.6(3)
O(2) C(7) C(31) 111.0(3)
C(18) O(2) C(7) 117.3(2)
O(2) C(18) C(14) 107.6(2)
O(2) C(18) C(10) 102.5(2)
O(3) C(31) C(7) 113.2(3)
O(3) C(31) C(8) 113.4(3)
O(3) C(31) C(30) 101.6(3)
C(32) O(3) C(31) 116.9(3)
C(7) C(31) C(8) 112.2(3)
C(7) C(31) C(30) 103.8(3)
C(29) C(8) C(22) 117.7(3)
C(31) C(8) C(22) 124.3(3)
C(8) C(22) C(34) 121.5(3)
C(31) C(8) C(29) 118.0(3)
C(8) C(29) C(28) 119.8(3)
C(8) C(31) C(30) 111.8(3)
C(9) C(12) C(14) 116.5(3)
C(25) C(9) C(12) 115.4(3)
C(15) C(9) C(12) 123.6(3)
C(25) C(9) C(15) 120.8(3)
C(9) C(15) C(16) 130.1(3)
C(10) C(18) C(14) 118.8(3)
C(27) C(10) C(18) 112.2(3)
C(19) C(10) C(18) 113.7(2)
C(27) C(10) C(19) 109.0(3)
C(10) C(19) C(17) 114.4(3)
C(11) C(16) C(15) 122.0(3)
C(17) C(11) C(16) 120.3(3)
C(11) C(16) C(21) 120.2(3)
C(20) C(11) C(16) 119.5(3)
C(11) C(17) C(19) 112.9(3)
C(20) C(11) C(17) 120.2(3)
C(11) C(20) C(13) 122.5(3)
C(11) C(20) C(23) 119.4(3)
C(12) C(14) C(18) 114.8(2)
C(13) C(20) C(23) 118.1(3)
C(15) C(16) C(21) 117.7(3)
C(16) C(21) C(24) 118.5(3)
C(16) C(21) C(33) 121.3(3)
C(20) C(23) C(24) 121.0(3)
C(21) C(24) C(23) 121.4(3)
C(33) C(21) C(24) 120.1(3)
C(21) C(33) C(36) 112.0(3)
C(21) C(33) C(35) 113.8(3)
C(22) C(34) C(26) 120.5(4)
C(26) C(28) C(29) 121.4(3)
C(34) C(26) C(28) 119.1(4)
C(36) C(33) C(35) 108.4(3)
O(2) C(18) H(9) 109.6178
O(3) C(32) H(26) 110.2107
O(3) C(32) H(27) 108.9692
O(3) C(32) H(28) 109.9080
C(8) C(22) H(12) 119.3584
C(8) C(29) H(17) 119.9323
C(9) C(12) H(2) 107.0787
C(9) C(12) H(3) 108.0138
C(9) C(15) H(6) 115.0275
C(9) C(25) H(31) 109.4462
C(9) C(25) H(29) 109.4789
C(9) C(25) H(30) 109.0820
C(10) C(18) H(9) 108.8219
H(1) C(10) C(18) 106.9661
H(1) C(10) C(19) 107.1451
C(10) C(19) H(10) 108.2273
C(10) C(19) H(11) 108.2660
H(1) C(10) C(27) 107.5479
C(10) C(27) H(20) 109.3531
C(10) C(27) H(21) 109.4945
C(10) C(27) H(22) 110.0042
C(11) C(17) H(7) 108.9192
C(11) C(17) H(8) 108.4731
C(12) C(14) H(5) 108.2166
C(12) C(14) H(4) 107.7574
H(2) C(12) C(14) 107.8502
H(3) C(12) C(14) 107.7984
H(3) C(12) H(2) 109.4645
H(32) C(13) C(20) 110.0458
H(33) C(13) C(20) 109.3396
H(34) C(13) C(20) 109.8591
H(33) C(13) H(32) 109.4729
H(34) C(13) H(32) 109.2960
H(34) C(13) H(33) 108.8066
H(5) C(14) C(18) 108.3418
C(14) C(18) H(9) 109.1462
H(4) C(14) C(18) 108.1560
H(5) C(14) H(4) 109.4594
H(6) C(15) C(16) 114.8501
H(7) C(17) C(19) 109.1431
C(17) C(19) H(10) 107.5647
H(8) C(17) C(19) 107.8766
C(17) C(19) H(11) 108.8128
H(8) C(17) H(7) 109.4597
H(11) C(19) H(10) 109.4586
C(20) C(23) H(13) 119.2105
C(21) C(24) H(14) 119.7388
C(21) C(33) H(18) 107.5720
H(12) C(22) C(34) 119.1277
C(22) C(34) H(19) 119.5811
H(13) C(23) C(24) 119.8028
C(23) C(24) H(14) 118.8754
H(31) C(25) H(29) 109.6547
H(30) C(25) H(29) 109.4731
H(31) C(25) H(30) 109.6909
C(26) C(28) H(16) 119.4444
H(15) C(26) C(28) 120.6882
C(26) C(34) H(19) 119.8848
H(15) C(26) C(34) 120.2441
H(21) C(27) H(20) 109.4731
H(22) C(27) H(20) 109.4337
H(22) C(27) H(21) 109.0678
C(28) C(29) H(17) 120.2799
H(16) C(28) C(29) 119.1448
H(27) C(32) H(26) 109.4724
H(28) C(32) H(26) 109.1989
H(28) C(32) H(27) 109.0623
H(18) C(33) C(35) 107.6451
C(33) C(35) H(35) 107.7657
C(33) C(35) H(36) 110.0184
C(33) C(35) H(37) 110.6125
H(18) C(33) C(36) 107.1605
C(33) C(36) H(25) 109.1351
C(33) C(36) H(23) 109.8032
C(33) C(36) H(24) 109.7794
H(36) C(35) H(35) 109.4719
H(37) C(35) H(35) 109.4728
H(37) C(35) H(36) 109.4718
H(25) C(36) H(23) 109.6368
H(24) C(36) H(23) 109.4777
H(25) C(36) H(24) 108.9920

loop_
_geom_bond_atom_site_label_1
_geom_bond_atom_site_label_2
_geom_bond_distance
F(1) C(30) 1.332(5)
F(2) C(30) 1.340(5)
F(3) C(30) 1.350(4)
O(1) C(7) 1.192(4)
O(2) C(7) 1.325(4)
O(2) C(18) 1.485(3)
O(3) C(31) 1.418(4)
O(3) C(32) 1.421(5)
C(7) C(31) 1.562(4)
C(8) C(22) 1.378(5)
C(8) C(29) 1.398(4)
C(8) C(31) 1.529(5)
C(9) C(12) 1.500(5)
C(9) C(15) 1.327(4)
C(9) C(25) 1.506(5)
C(10) C(18) 1.533(5)
C(10) C(19) 1.537(4)
C(10) C(27) 1.538(5)
C(11) C(16) 1.409(5)
C(11) C(17) 1.516(4)
C(11) C(20) 1.399(4)
C(12) C(14) 1.549(4)
C(13) C(20) 1.508(5)
C(14) C(18) 1.524(5)
C(15) C(16) 1.500(4)
C(16) C(21) 1.403(4)
C(17) C(19) 1.546(4)
C(20) C(23) 1.390(5)
C(21) C(24) 1.394(5)
C(21) C(33) 1.517(5)
C(22) C(34) 1.379(6)
C(23) C(24) 1.362(6)
C(26) C(28) 1.360(5)
C(26) C(34) 1.370(5)
C(28) C(29) 1.391(6)
C(30) C(31) 1.543(6)
C(33) C(35) 1.529(5)
C(33) C(36) 1.521(5)
C(35) C(33) 1.529(5)
C(10) H(1) 0.9500
C(12) H(2) 0.9500
C(12) H(3) 0.9500
C(13) H(32) 0.9500
C(13) H(33) 0.9500
C(13) H(34) 0.9499
C(14) H(4) 0.9500
C(14) H(5) 0.9500
C(15) H(6) 0.9501
C(17) H(7) 0.9500
C(17) H(8) 0.9501
C(18) H(9) 0.9500
C(19) H(10) 0.9500
C(19) H(11) 0.9500
C(22) H(12) 0.9500
C(23) H(13) 0.9500
C(24) H(14) 0.9500
C(25) H(29) 0.9500
C(25) H(30) 0.9500
C(25) H(31) 0.9500
C(26) H(15) 0.9500
C(27) H(20) 0.9501
C(27) H(21) 0.9500
C(27) H(22) 0.9500
C(28) H(16) 0.9500
C(29) H(17) 0.9500
C(32) H(26) 0.9500
C(32) H(27) 0.9500
C(32) H(28) 0.9500
C(33) H(18) 0.9500
C(34) H(19) 0.9500
C(35) H(35) 0.9500
C(35) H(36) 0.9500
C(35) H(37) 0.9500
C(36) H(23) 0.9499
C(36) H(24) 0.9500
C(36) H(25) 0.9501
H(35) C(35) 0.9500
H(36) C(35) 0.9500
H(37) C(35) 0.9500

loop_
_geom_contact_atom_site_label_1
_geom_contact_atom_site_label_2
_geom_contact_distance
_geom_contact_site_symmetry_2
F(1) F(2) 2.154(3) .
F(1) F(3) 2.157(3) .
F(1) O(1) 2.843(3) .
F(1) O(3) 3.501(3) .
F(1) C(7) 2.906(4) .
F(1) C(8) 2.842(4) .
F(1) C(13) 3.456(4) 65501
F(1) C(22) 3.558(5) .
F(1) C(29) 3.443(4) .
F(1) C(31) 2.385(4) .
F(1) C(33) 3.375(4) 65602
F(1) C(35) 3.287(4) 65602
F(2) F(3) 2.153(3) .
F(2) O(1) 3.163(3) .
F(2) O(2) 3.195(3) .
F(2) O(3) 2.754(3) .
F(2) C(7) 2.670(4) .
F(2) C(13) 3.557(4) 65501
F(2) C(31) 2.381(5) .
F(3) O(3) 2.603(3) .
F(3) C(8) 3.051(4) .
F(3) C(29) 2.994(5) .
F(3) C(31) 2.408(4) .
F(3) C(35) 3.367(5) 65602
O(1) O(2) 2.250(3) .
O(1) O(3) 3.595(3) .
O(1) C(8) 3.021(4) .
O(1) C(14) 3.240(4) .
O(1) C(18) 2.741(4) .
O(1) C(22) 2.960(5) .
O(1) C(25) 3.474(4) .
O(1) C(30) 2.928(4) .
O(1) C(31) 2.419(4) .
O(2) O(3) 2.598(3) .
O(2) C(8) 3.513(4) .
O(2) C(10) 2.354(4) .
O(2) C(14) 2.427(4) .
O(2) C(27) 2.782(4) .
O(2) C(30) 3.335(4) .
O(2) C(31) 2.383(4) .
O(2) C(32) 2.937(4) .
O(3) C(7) 2.488(4) .
O(3) C(8) 2.464(5) .
O(3) C(29) 2.947(5) .
O(3) C(30) 2.296(5) .
C(7) C(8) 2.565(5) .
C(7) C(10) 3.544(5) .
C(7) C(14) 3.105(4) .
C(7) C(18) 2.401(4) .
C(7) C(22) 2.910(5) .
C(7) C(30) 2.444(5) .
C(7) C(32) 3.172(5) .
C(8) C(26) 2.794(5) .
C(8) C(28) 2.413(5) .
C(8) C(30) 2.543(6) .
C(8) C(32) 2.910(5) .
C(8) C(34) 2.405(6) .
C(9) C(11) 3.325(5) .
C(9) C(14) 2.593(4) .
C(9) C(16) 2.564(4) .
C(9) C(17) 3.300(5) .
C(9) C(18) 3.129(4) .
C(9) C(21) 3.580(4) .
C(10) C(12) 3.397(5) .
C(10) C(14) 2.631(5) .
C(10) C(17) 2.592(4) .
C(11) C(12) 3.542(5) .
C(11) C(13) 2.549(5) .
C(11) C(15) 2.545(5) .
C(11) C(19) 2.553(4) .
C(11) C(21) 2.438(5) .
C(11) C(23) 2.408(4) .
C(11) C(24) 2.778(4) .
C(12) C(13) 3.547(5) 54602
C(12) C(15) 2.492(4) .
C(12) C(16) 3.128(4) .
C(12) C(17) 3.387(5) .
C(12) C(18) 2.589(4) .
C(12) C(19) 3.265(5) .
C(12) C(25) 2.541(5) .
C(13) F(1) 3.456(4) 45501
C(13) F(2) 3.557(4) 45501
C(13) C(12) 3.547(5) 55602
C(13) C(17) 2.973(4) .
C(13) C(19) 3.283(4) .
C(13) C(23) 2.486(5) .
C(14) C(19) 3.210(4) .
C(14) C(25) 3.092(5) .
C(14) C(27) 3.188(5) .
C(15) C(17) 2.970(5) .
C(15) C(21) 2.485(4) .
C(15) C(25) 2.464(4) .
C(15) C(33) 2.889(4) .
C(15) C(36) 3.465(4) .
C(16) C(17) 2.538(4) .
C(16) C(19) 3.538(4) .
C(16) C(20) 2.426(5) .
C(16) C(23) 2.775(5) .
C(16) C(24) 2.404(4) .
C(16) C(33) 2.546(5) .
C(16) C(36) 3.356(5) .
C(17) C(18) 3.082(4) .
C(17) C(20) 2.528(4) .
C(18) C(19) 2.570(4) .
C(18) C(27) 2.548(5) .
C(19) C(20) 3.232(4) .
C(19) C(27) 2.504(4) .
C(20) C(21) 2.804(5) .
C(20) C(24) 2.395(5) .
C(21) C(23) 2.404(5) .
C(21) C(35) 2.551(5) .
C(21) C(36) 2.518(5) .
C(22) C(26) 2.387(5) .
C(22) C(28) 2.730(5) .
C(22) C(29) 2.376(5) .
C(22) C(31) 2.571(6) .
C(24) C(33) 2.523(5) .
C(24) C(35) 2.947(6) .
C(24) C(36) 3.329(6) .
C(26) C(29) 2.399(6) .
C(28) C(34) 2.353(5) .
C(29) C(30) 3.109(6) .
C(29) C(31) 2.510(5) .
C(29) C(32) 3.297(5) .
C(29) C(34) 2.750(5) .
C(31) C(32) 2.420(5) .
C(33) F(1) 3.375(4) 64602
C(35) F(1) 3.287(4) 64602
C(35) F(3) 3.367(5) 64602
C(35) C(21) 2.551(5) .
C(35) C(24) 2.947(6) .
C(35) C(36) 2.474(6) .
C(36) C(35) 2.474(6) .
F(1) H(3) 3.0619 65602
F(1) H(11) 3.5857 65501
F(1) H(17) 3.5116 .
F(1) H(18) 2.7340 65602
F(1) H(32) 3.5760 65501
F(1) H(34) 2.6913 65501
F(1) H(35) 2.8679 65602
F(1) H(37) 3.1854 65602
F(2) H(5) 3.3708 .
F(2) H(6) 3.2989 64602
F(2) H(15) 3.3560 54501
F(2) H(19) 3.1111 54501
F(2) H(25) 3.5415 64602
F(2) H(30) 2.9959 64602
F(2) H(33) 3.2276 65501
F(2) H(34) 3.2522 65501
F(3) H(15) 3.4996 54501
F(3) H(17) 2.4689 .
F(3) H(23) 2.9766 65601
F(3) H(24) 3.4479 65601
F(3) H(35) 3.0418 65602
F(3) H(36) 3.5980 65601
F(3) H(37) 3.5992 65601
F(3) H(37) 2.8325 65602
O(1) H(3) 2.7863 65602
O(1) H(5) 2.7558 .
O(1) H(9) 2.4769 .
O(1) H(12) 2.3587 .
O(1) H(13) 2.9073 55602
O(1) H(29) 3.0446 65602
O(1) H(31) 2.5317 .
O(1) H(32) 3.5087 65501
O(2) H(1) 2.4954 .
O(2) H(4) 2.6953 .
O(2) H(5) 2.4791 .
O(2) H(9) 2.0136 .
O(2) H(12) 3.4700 .
O(2) H(13) 3.5392 55602
O(2) H(19) 3.5876 54501
O(2) H(20) 2.3835 .
O(2) H(21) 3.5953 .
O(2) H(22) 3.1883 .
O(2) H(26) 3.5474 .
O(2) H(27) 3.5846 .
O(2) H(28) 2.4032 .
O(3) H(15) 3.1600 54501
O(3) H(17) 2.7315 .
O(3) H(20) 3.4613 .
O(3) H(26) 1.9637 .
O(3) H(27) 1.9496 .
O(3) H(28) 1.9603 .
C(7) H(1) 3.5510 .
C(7) H(4) 3.5760 .
C(7) H(5) 2.7687 .
C(7) H(9) 2.5031 .
C(7) H(12) 2.5310 .
C(7) H(13) 3.2579 55602
C(7) H(27) 3.5687 .
C(7) H(28) 2.8910 .
C(7) H(31) 3.4189 .
C(8) H(12) 2.0210 .
C(8) H(16) 3.2660 .
C(8) H(17) 2.0453 .
C(8) H(18) 3.4824 65602
C(8) H(19) 3.2555 .
C(8) H(27) 2.5849 .
C(8) H(28) 3.1637 .
C(9) H(2) 1.9974 .
C(9) H(3) 2.0085 .
C(9) H(4) 3.3670 .
C(9) H(5) 2.8178 .
C(9) H(6) 1.9310 .
C(9) H(7) 2.6697 .
C(9) H(9) 2.7338 .
C(9) H(10) 3.5777 .
C(9) H(18) 3.2099 .
C(9) H(29) 2.0307 .
C(9) H(30) 2.0261 .
C(9) H(31) 2.0304 .
C(9) H(33) 3.1959 55602
C(10) H(2) 3.1519 .
C(10) H(4) 2.7103 .
C(10) H(5) 3.3843 .
C(10) H(7) 2.6058 .
C(10) H(8) 2.9797 .
C(10) H(9) 2.0475 .
C(10) H(10) 2.0441 .
C(10) H(11) 2.0446 .
C(10) H(20) 2.0582 .
C(10) H(21) 2.0598 .
C(10) H(22) 2.0657 .
C(10) H(28) 3.4487 .
C(11) H(2) 2.8712 .
C(11) H(2) 3.5009 55602
C(11) H(6) 3.1651 .
C(11) H(7) 2.0337 .
C(11) H(7) 3.5695 54602
C(11) H(8) 2.0285 .
C(11) H(8) 3.3112 54602
C(11) H(10) 2.5415 .
C(11) H(10) 3.0589 55602
C(11) H(11) 2.9414 .
C(11) H(13) 3.2627 .
C(11) H(32) 3.2549 .
C(11) H(33) 2.9997 .
C(11) H(34) 2.6343 .
C(12) H(4) 2.0494 .
C(12) H(5) 2.0549 .
C(12) H(6) 3.3143 .
C(12) H(7) 3.0132 .
C(12) H(8) 3.4798 54602
C(12) H(9) 2.6881 .
C(12) H(10) 2.7663 .
C(12) H(29) 2.7076 .
C(12) H(30) 3.3340 .
C(12) H(31) 2.7736 .
C(12) H(32) 3.2746 54602
C(12) H(34) 3.1275 54602
C(13) H(2) 3.2637 55602
C(13) H(3) 3.0215 55602
C(13) H(6) 3.3849 54602
C(13) H(7) 3.4603 54602
C(13) H(8) 2.7549 .
C(13) H(10) 3.4622 .
C(13) H(11) 2.8450 .
C(13) H(13) 2.6132 .
C(13) H(30) 3.4671 54602
C(14) H(1) 3.3923 .
C(14) H(2) 2.0505 .
C(14) H(3) 2.0499 .
C(14) H(7) 3.3255 .
C(14) H(9) 2.0428 .
C(14) H(10) 2.9321 .
C(14) H(20) 3.3774 .
C(14) H(22) 2.9452 .
C(14) H(29) 3.2834 .
C(14) H(30) 3.4343 64602
C(14) H(31) 2.8232 .
C(14) H(31) 3.5593 64602
C(15) H(2) 2.5291 .
C(15) H(3) 2.9948 .
C(15) H(7) 2.4914 .
C(15) H(9) 3.4534 .
C(15) H(18) 2.4918 .
C(15) H(25) 3.0006 .
C(15) H(29) 3.0574 .
C(15) H(30) 2.5065 .
C(15) H(31) 3.0657 .
C(15) H(33) 2.8850 55602
C(16) H(2) 2.6713 .
C(16) H(6) 2.0857 .
C(16) H(7) 2.5692 .
C(16) H(8) 3.1941 .
C(16) H(8) 3.2621 54602
C(16) H(10) 3.3054 .
C(16) H(10) 3.3512 55602
C(16) H(14) 3.2650 .
C(16) H(18) 2.6024 .
C(16) H(22) 3.5811 55602
C(16) H(25) 3.1444 .
C(17) H(1) 2.7690 .
C(17) H(2) 2.8694 .
C(17) H(2) 3.4260 55602
C(17) H(6) 3.5911 .
C(17) H(9) 2.7792 .
C(17) H(10) 2.0446 .
C(17) H(10) 3.2923 55602
C(17) H(11) 2.0594 .
C(17) H(33) 3.3500 .
C(17) H(34) 2.5687 .
C(18) H(1) 2.0255 .
C(18) H(2) 2.7949 .
C(18) H(3) 3.3728 .
C(18) H(4) 2.0312 .
C(18) H(5) 2.0334 .
C(18) H(7) 2.6206 .
C(18) H(10) 2.7747 .
C(18) H(11) 3.3642 .
C(18) H(13) 3.4011 55602
C(18) H(20) 2.6844 .
C(18) H(21) 3.3561 .
C(18) H(22) 2.7896 .
C(18) H(28) 3.5535 .
C(18) H(31) 3.1111 .
C(19) H(1) 2.0312 .
C(19) H(2) 2.6487 .
C(19) H(4) 3.2980 .
C(19) H(7) 2.0633 .
C(19) H(8) 2.0483 .
C(19) H(9) 2.7766 .
C(19) H(20) 3.3257 .
C(19) H(21) 2.6766 .
C(19) H(22) 2.6818 .
C(19) H(33) 3.2259 .
C(19) H(34) 2.9061 .
C(20) H(2) 3.3899 55602
C(20) H(4) 3.4917 55602
C(20) H(7) 3.2814 .
C(20) H(7) 3.0804 54602
C(20) H(8) 2.6709 .
C(20) H(8) 3.4119 54602
C(20) H(10) 3.1910 .
C(20) H(10) 3.4969 55602
C(20) H(11) 3.2294 .
C(20) H(13) 2.0306 .
C(20) H(14) 3.2449 .
C(20) H(22) 3.5060 55602
C(20) H(32) 2.0389 .
C(20) H(33) 2.0307 .
C(20) H(34) 2.0367 .
C(21) H(6) 2.7925 .
C(21) H(8) 3.3241 54602
C(21) H(13) 3.2578 .
C(21) H(14) 2.0396 .
C(21) H(18) 2.0183 .
C(21) H(22) 3.2593 55602
C(21) H(23) 3.3322 .
C(21) H(24) 2.7007 .
C(21) H(25) 2.7016 .
C(21) H(35) 2.6288 .
C(21) H(36) 2.8439 .
C(21) H(37) 3.3521 .
C(22) H(13) 3.2080 55602
C(22) H(15) 3.2450 .
C(22) H(17) 3.2391 .
C(22) H(19) 2.0245 .
C(22) H(27) 3.3918 .
C(22) H(29) 3.0038 65602
C(22) H(30) 3.5570 65602
C(23) H(1) 3.4474 54602
C(23) H(4) 3.5137 55602
C(23) H(7) 3.1203 54602
C(23) H(8) 3.4955 54602
C(23) H(9) 3.0076 54602
C(23) H(12) 3.1433 54602
C(23) H(14) 2.0020 .
C(23) H(22) 3.1277 55602
C(23) H(32) 2.5933 .
C(23) H(33) 2.8670 .
C(23) H(34) 3.2386 .
C(24) H(1) 3.0854 54602
C(24) H(7) 3.5935 54602
C(24) H(8) 3.4568 54602
C(24) H(9) 3.5793 54602
C(24) H(13) 2.0111 .
C(24) H(18) 3.2422 .
C(24) H(22) 2.9877 55602
C(24) H(24) 3.1175 .
C(24) H(35) 2.8874 .
C(24) H(36) 2.8515 .
C(25) H(2) 3.3183 .
C(25) H(3) 2.7758 .
C(25) H(4) 3.4749 65602
C(25) H(5) 2.8324 .
C(25) H(5) 3.3293 65602
C(25) H(6) 2.5358 .
C(25) H(9) 3.1196 .
C(25) H(12) 3.2636 64602
C(25) H(19) 3.5059 64602
C(25) H(32) 3.3699 65501
C(25) H(33) 3.1411 55602
C(26) H(12) 3.2367 .
C(26) H(16) 2.0053 .
C(26) H(17) 3.2512 .
C(26) H(19) 2.0189 .
C(26) H(23) 3.2270 65602
C(26) H(36) 3.2501 66601
C(27) H(1) 2.0369 .
C(27) H(4) 2.7896 .
C(27) H(9) 3.3509 .
C(27) H(10) 2.6691 .
C(27) H(11) 2.6391 .
C(27) H(24) 3.0618 54602
C(27) H(25) 3.3935 54602
C(27) H(28) 3.3227 .
C(28) H(15) 2.0173 .
C(28) H(17) 2.0416 .
C(28) H(19) 3.2120 .
C(28) H(23) 2.9606 65602
C(28) H(35) 3.5500 66601
C(28) H(36) 3.5234 66601
C(28) H(37) 3.4117 65602
C(29) H(12) 3.2386 .
C(29) H(15) 3.2582 .
C(29) H(16) 2.0305 .
C(29) H(18) 3.4407 65602
C(29) H(23) 3.5818 65602
C(29) H(24) 3.2108 65601
C(29) H(27) 2.7248 .
C(29) H(37) 3.0319 65602
C(30) H(17) 2.9592 .
C(30) H(34) 3.5492 65501
C(30) H(35) 3.5454 65602
C(30) H(37) 3.5239 65602
C(31) H(12) 2.7395 .
C(31) H(17) 2.6427 .
C(31) H(26) 3.2196 .
C(31) H(27) 2.6308 .
C(31) H(28) 2.6307 .
C(32) H(17) 3.2279 .
C(32) H(20) 3.1685 .
C(33) H(6) 2.8944 .
C(33) H(14) 2.6711 .
C(33) H(23) 2.0480 .
C(33) H(24) 2.0478 .
C(33) H(25) 2.0403 .
C(33) H(35) 2.0318 .
C(33) H(36) 2.0583 .
C(33) H(37) 2.0651 .
C(34) H(12) 2.0200 .
C(34) H(15) 2.0223 .
C(34) H(16) 3.2109 .
C(34) H(29) 3.3955 65602
C(34) H(30) 3.3533 65602
C(35) H(1) 3.5707 54602
C(35) H(14) 2.6368 .
C(35) H(15) 3.1282 44401
C(35) H(16) 3.0991 44401
C(35) H(18) 2.0304 .
C(35) H(23) 2.5992 .
C(35) H(24) 2.7041 .
C(35) H(25) 3.2953 .
C(36) H(6) 3.0363 .
C(36) H(14) 3.3605 .
C(36) H(17) 2.9097 45401
C(36) H(18) 2.0170 .
C(36) H(21) 2.8948 55602
C(36) H(22) 3.5856 55602
C(36) H(35) 3.2818 .
C(36) H(36) 2.5979 .
C(36) H(37) 2.7289 .
H(1) C(23) 3.4474 55602
H(1) C(24) 3.0854 55602
H(1) C(35) 3.5707 55602
H(2) C(11) 3.5009 54602
H(2) C(13) 3.2637 54602
H(2) C(17) 3.4260 54602
H(2) C(20) 3.3899 54602
H(3) F(1) 3.0619 64602
H(3) O(1) 2.7863 64602
H(3) C(13) 3.0215 54602
H(4) C(20) 3.4917 54602
H(4) C(23) 3.5137 54602
H(4) C(25) 3.4749 64602
H(5) C(25) 3.3293 64602
H(6) F(2) 3.2989 65602
H(6) C(13) 3.3849 55602
H(7) C(11) 3.5695 55602
H(7) C(13) 3.4603 55602
H(7) C(20) 3.0804 55602
H(7) C(23) 3.1203 55602
H(7) C(24) 3.5935 55602
H(8) C(11) 3.3112 55602
H(8) C(12) 3.4798 55602
H(8) C(16) 3.2621 55602
H(8) C(20) 3.4119 55602
H(8) C(21) 3.3241 55602
H(8) C(23) 3.4955 55602
H(8) C(24) 3.4568 55602
H(9) C(23) 3.0076 55602
H(9) C(24) 3.5793 55602
H(10) C(11) 3.0589 54602
H(10) C(16) 3.3512 54602
H(10) C(17) 3.2923 54602
H(10) C(20) 3.4969 54602
H(11) F(1) 3.5857 45501
H(12) C(23) 3.1433 55602
H(12) C(25) 3.2636 65602
H(13) O(1) 2.9073 54602
H(13) O(2) 3.5392 54602
H(13) C(7) 3.2579 54602
H(13) C(18) 3.4011 54602
H(13) C(22) 3.2080 54602
H(14) C(35) 2.6368 .
H(15) F(2) 3.3560 56501
H(15) F(3) 3.4996 56501
H(15) O(3) 3.1600 56501
H(15) C(35) 3.1282 66601
H(16) C(35) 3.0991 66601
H(17) C(36) 2.9097 65601
H(18) F(1) 2.7340 64602
H(18) C(8) 3.4824 64602
H(18) C(29) 3.4407 64602
H(18) C(35) 2.0304 .
H(19) F(2) 3.1111 56501
H(19) O(2) 3.5876 56501
H(19) C(25) 3.5059 65602
H(21) C(36) 2.8948 54602
H(22) C(16) 3.5811 54602
H(22) C(20) 3.5060 54602
H(22) C(21) 3.2593 54602
H(22) C(23) 3.1277 54602
H(22) C(24) 2.9877 54602
H(22) C(36) 3.5856 54602
H(23) F(3) 2.9766 45401
H(23) C(26) 3.2270 64602
H(23) C(28) 2.9606 64602
H(23) C(29) 3.5818 64602
H(23) C(35) 2.5992 .
H(24) F(3) 3.4479 45401
H(24) C(27) 3.0618 55602
H(24) C(29) 3.2108 45401
H(24) C(35) 2.7041 .
H(25) F(2) 3.5415 65602
H(25) C(27) 3.3935 55602
H(25) C(35) 3.2953 .
H(29) O(1) 3.0446 64602
H(29) C(22) 3.0038 64602
H(29) C(34) 3.3955 64602
H(30) F(2) 2.9959 65602
H(30) C(13) 3.4671 55602
H(30) C(14) 3.4343 65602
H(30) C(22) 3.5570 64602
H(30) C(34) 3.3533 64602
H(31) C(14) 3.5593 65602
H(32) F(1) 3.5760 45501
H(32) O(1) 3.5087 45501
H(32) C(12) 3.2746 55602
H(32) C(25) 3.3699 45501
H(33) F(2) 3.2276 45501
H(33) C(9) 3.1959 54602
H(33) C(15) 2.8850 54602
H(33) C(25) 3.1411 54602
H(34) F(1) 2.6913 45501
H(34) F(2) 3.2522 45501
H(34) C(12) 3.1275 55602
H(34) C(30) 3.5492 45501
H(35) F(1) 2.8679 64602
H(35) F(3) 3.0418 64602
H(35) C(21) 2.6288 .
H(35) C(24) 2.8874 .
H(35) C(28) 3.5500 44401
H(35) C(30) 3.5454 64602
H(35) C(33) 2.0318 .
H(35) C(36) 3.2818 .
H(36) F(3) 3.5980 45401
H(36) C(26) 3.2501 44401
H(36) C(28) 3.5234 44401
H(37) F(1) 3.1854 64602
H(37) F(3) 3.5992 45401
H(37) F(3) 2.8325 64602
H(37) C(28) 3.4117 64602
H(37) C(29) 3.0319 64602
H(37) C(30) 3.5239 64602

loop_
_geom_torsion_atom_site_label_1
_geom_torsion_atom_site_label_2
_geom_torsion_atom_site_label_3
_geom_torsion_atom_site_label_4
_geom_torsion
C(18) O(2) C(7) O(1) -1.8(5)
C(18) O(2) C(7) C(31) 178.5(3)
C(7) O(2) C(18) C(10) -150.1(3)
C(7) O(2) C(18) C(14) 83.9(3)
C(7) O(2) C(18) H(9) -34.6
C(32) O(3) C(31) C(7) -77.9(3)
C(32) O(3) C(31) C(8) 51.3(3)
C(32) O(3) C(31) C(30) 171.4(2)
C(31) O(3) C(32) H(26) 179.1
C(31) O(3) C(32) H(27) -60.7
C(31) O(3) C(32) H(28) 58.7
O(1) C(7) C(31) O(3) -174.2(4)
O(1) C(7) C(31) C(8) 55.9(5)
O(1) C(7) C(31) C(30) -64.9(5)
O(2) C(7) C(31) O(3) 5.5(5)
O(2) C(7) C(31) C(8) -124.3(4)
O(2) C(7) C(31) C(30) 114.9(4)
C(29) C(8) C(22) C(34) -1.7(6)
C(29) C(8) C(22) H(12) -179.3
C(31) C(8) C(22) C(34) 177.4(4)
C(31) C(8) C(22) H(12) -0.3
C(22) C(8) C(29) C(28) 0.6(6)
C(22) C(8) C(29) H(17) 179.9
C(31) C(8) C(29) C(28) -178.5(4)
C(31) C(8) C(29) H(17) 0.8
C(22) C(8) C(31) O(3) -129.5(4)
C(22) C(8) C(31) C(7) 0.2(4)
C(22) C(8) C(31) C(30) 116.3(4)
C(29) C(8) C(31) O(3) 49.5(4)
C(29) C(8) C(31) C(7) 179.2(3)
C(29) C(8) C(31) C(30) -64.7(4)
C(15) C(9) C(12) C(14) -132.8(3)
C(15) C(9) C(12) H(2) -12.0
C(15) C(9) C(12) H(3) 105.8
C(25) C(9) C(12) C(14) 53.2(4)
C(25) C(9) C(12) H(2) 174.0
C(25) C(9) C(12) H(3) -68.2
C(12) C(9) C(15) C(16) 7.2(6)
C(12) C(9) C(15) H(6) -173.5
C(25) C(9) C(15) C(16) -179.2(3)
C(25) C(9) C(15) H(6) 0.2
C(12) C(9) C(25) H(29) 55.1
C(12) C(9) C(25) H(30) 174.9
C(12) C(9) C(25) H(31) -65.1
C(15) C(9) C(25) H(29) -119.0
C(15) C(9) C(25) H(30) 0.7
C(15) C(9) C(25) H(31) 120.7
C(19) C(10) C(18) O(2) 179.9(2)
C(19) C(10) C(18) C(14) -61.8(4)
C(19) C(10) C(18) H(9) 63.9
C(27) C(10) C(18) O(2) -55.9(3)
C(27) C(10) C(18) C(14) 62.5(3)
C(27) C(10) C(18) H(9) -171.9
H(1) C(10) C(18) O(2) 61.8
H(1) C(10) C(18) C(14) -179.8
H(1) C(10) C(18) H(9) -54.2
C(18) C(10) C(19) C(17) -55.3(4)
C(18) C(10) C(19) H(10) 64.6
C(18) C(10) C(19) H(11) -176.8
C(27) C(10) C(19) C(17) 178.7(3)
C(27) C(10) C(19) H(10) -61.3
C(27) C(10) C(19) H(11) 57.2
H(1) C(10) C(19) C(17) 62.6
H(1) C(10) C(19) H(10) -177.5
H(1) C(10) C(19) H(11) -58.9
C(18) C(10) C(27) H(20) 53.2
C(18) C(10) C(27) H(21) 173.2
C(18) C(10) C(27) H(22) -67.0
C(19) C(10) C(27) H(20) -180.0
C(19) C(10) C(27) H(21) -60.0
C(19) C(10) C(27) H(22) 59.8
H(1) C(10) C(27) H(20) -64.1
H(1) C(10) C(27) H(21) 55.8
H(1) C(10) C(27) H(22) 175.7
C(17) C(11) C(16) C(15) -4.0(5)
C(17) C(11) C(16) C(21) 179.7(3)
C(20) C(11) C(16) C(15) 176.4(3)
C(20) C(11) C(16) C(21) 0.0(4)
C(16) C(11) C(17) C(19) -106.7(4)
C(16) C(11) C(17) H(7) 14.7
C(16) C(11) C(17) H(8) 133.8
C(20) C(11) C(17) C(19) 72.9(4)
C(20) C(11) C(17) H(7) -165.6
C(20) C(11) C(17) H(8) -46.6
C(16) C(11) C(20) C(13) 176.9(3)
C(16) C(11) C(20) C(23) -2.1(5)
C(17) C(11) C(20) C(13) -2.8(5)
C(17) C(11) C(20) C(23) 178.3(3)
C(9) C(12) C(14) C(18) 55.7(4)
C(9) C(12) C(14) H(4) 176.2
C(9) C(12) C(14) H(5) -65.5
H(2) C(12) C(14) C(18) -64.7
H(2) C(12) C(14) H(4) 55.9
H(2) C(12) C(14) H(5) 174.2
H(3) C(12) C(14) C(18) 177.2
H(3) C(12) C(14) H(4) -62.2
H(3) C(12) C(14) H(5) 56.1
H(32) C(13) C(20) C(11) 144.9
H(32) C(13) C(20) C(23) -36.1
H(33) C(13) C(20) C(11) -94.8
H(33) C(13) C(20) C(23) 84.1
H(34) C(13) C(20) C(11) 24.5
H(34) C(13) C(20) C(23) -156.5
C(12) C(14) C(18) O(2) -165.4(3)
C(12) C(14) C(18) C(10) 78.9(3)
C(12) C(14) C(18) H(9) -46.6
H(4) C(14) C(18) O(2) 74.2
H(4) C(14) C(18) C(10) -41.4
H(4) C(14) C(18) H(9) -166.9
H(5) C(14) C(18) O(2) -44.3
H(5) C(14) C(18) C(10) -160.0
H(5) C(14) C(18) H(9) 74.5
C(9) C(15) C(16) C(11) 65.1(5)
C(9) C(15) C(16) C(21) -118.5(4)
H(6) C(15) C(16) C(11) -114.3
H(6) C(15) C(16) C(21) 62.1
C(11) C(16) C(21) C(24) 2.2(5)
C(11) C(16) C(21) C(33) 178.7(3)
C(15) C(16) C(21) C(24) -174.2(3)
C(15) C(16) C(21) C(33) 2.2(5)
C(11) C(17) C(19) C(10) 150.5(3)
C(11) C(17) C(19) H(10) 30.2
C(11) C(17) C(19) H(11) -88.2
H(7) C(17) C(19) C(10) 29.2
H(7) C(17) C(19) H(10) -91.1
H(7) C(17) C(19) H(11) 150.5
H(8) C(17) C(19) C(10) -89.6
H(8) C(17) C(19) H(10) 150.1
H(8) C(17) C(19) H(11) 31.6
C(11) C(20) C(23) C(24) 1.8(5)
C(11) C(20) C(23) H(13) -178.5
C(13) C(20) C(23) C(24) -177.2(3)
C(13) C(20) C(23) H(13) 2.5
C(16) C(21) C(24) C(23) -2.6(5)
C(16) C(21) C(24) H(14) 178.1
C(33) C(21) C(24) C(23) -179.1(3)
C(33) C(21) C(24) H(14) 1.6
C(16) C(21) C(33) C(35) 148.2(3)
C(16) C(21) C(33) C(36) -88.4(4)
C(16) C(21) C(33) H(18) 29.1
C(24) C(21) C(33) C(35) -35.4(5)
C(24) C(21) C(33) C(36) 88.0(4)
C(24) C(21) C(33) H(18) -154.5
C(8) C(22) C(34) C(26) 2.6(7)
C(8) C(22) C(34) H(19) -179.9
H(12) C(22) C(34) C(26) -179.8
H(12) C(22) C(34) H(19) -2.2
C(20) C(23) C(24) C(21) 0.5(6)
C(20) C(23) C(24) H(14) 179.9
H(13) C(23) C(24) C(21) -179.2
H(13) C(23) C(24) H(14) 0.2
C(34) C(26) C(28) C(29) 1.2(7)
C(34) C(26) C(28) H(16) -179.1
H(15) C(26) C(28) C(29) 180.0
H(15) C(26) C(28) H(16) -0.3
C(28) C(26) C(34) C(22) -2.3(7)
C(28) C(26) C(34) H(19) -179.8
H(15) C(26) C(34) C(22) 179.0
H(15) C(26) C(34) H(19) 1.4
C(26) C(28) C(29) C(8) -0.4(7)
C(26) C(28) C(29) H(17) -179.7
H(16) C(28) C(29) C(8) 179.9
H(16) C(28) C(29) H(17) 0.6
F(1) C(30) C(31) O(3) -171.1(3)
F(1) C(30) C(31) C(7) 71.3(4)
F(1) C(30) C(31) C(8) -49.8(4)
F(2) C(30) C(31) O(3) 68.8(4)
F(2) C(30) C(31) C(7) -48.9(4)
F(2) C(30) C(31) C(8) -170.0(3)
F(3) C(30) C(31) O(3) -50.4(4)
F(3) C(30) C(31) C(7) -168.0(3)
F(3) C(30) C(31) C(8) 70.9(4)
C(21) C(33) C(35) H(35) -46.1
C(21) C(33) C(35) H(36) 73.2
C(21) C(33) C(35) H(37) -165.7
C(36) C(33) C(35) H(35) -171.4
C(36) C(33) C(35) H(36) -52.1
C(36) C(33) C(35) H(37) 69.0
H(18) C(33) C(35) H(35) 73.0
H(18) C(33) C(35) H(36) -167.7
H(18) C(33) C(35) H(37) -46.6
C(21) C(33) C(36) H(23) -179.4
C(21) C(33) C(36) H(24) -59.0
C(21) C(33) C(36) H(25) 60.4
C(35) C(33) C(36) H(23) -53.1
C(35) C(33) C(36) H(24) 67.3
C(35) C(33) C(36) H(25) -173.3
H(18) C(33) C(36) H(23) 62.8
H(18) C(33) C(36) H(24) -176.8
H(18) C(33) C(36) H(25) -57.4

loop_
_cod_related_entry_id
_cod_related_entry_code
_cod_related_entry_database
1 21199796 ChemSpider
